data_7024143
loop_
_publ_author_name
'Owen, Gareth R.'
'Gould, P. Hugh'
'Charmant, Jonathan P. H.'
'Hamilton, Alex'
'Saithong, Saowanit'

_publ_section_title
;
 A new hybrid scorpionate ligand: a study of the metal-boron bond within
 metallaboratrane complexes.
;
_journal_issue 2
_journal_name_full 'Dalton transactions (Cambridge, England : 2003)'
_journal_page_first 392
_journal_page_last 400
_journal_paper_doi 10.1039/b911651f
_journal_volume 39
_journal_year 2010
_chemical_formula_moiety 'C34 H27 B N3 O P Ru S3, C H2 Cl2'
_chemical_formula_sum 'C35 H29 B Cl2 N3 O P Ru S3'
_chemical_formula_weight 817.54
_space_group_IT_number 14
_symmetry_cell_setting monoclinic
_symmetry_space_group_name_Hall '-P 2ybc'
_symmetry_space_group_name_H-M 'P 1 21/c 1'
_atom_sites_solution_hydrogens geom
_atom_sites_solution_primary direct
_atom_sites_solution_secondary difmap
_audit_creation_method SHELXL-97
_cell_angle_alpha 90.00
_cell_angle_beta 105.87(3)
_cell_angle_gamma 90.00
_cell_formula_units_Z 4
_cell_length_a 13.948(3)
_cell_length_b 13.124(3)
_cell_length_c 19.139(4)
_cell_measurement_reflns_used 5303
_cell_measurement_temperature 100(2)
_cell_measurement_theta_max 27.1775
_cell_measurement_theta_min 2.1705
_cell_volume 3369.9(14)
_computing_cell_refinement 'SMART v5.628 (Bruker-AXS, 1997-2002)'
_computing_data_collection 'SMART v5.628 (Bruker-AXS, 1997-2002)'
_computing_data_reduction
;
SAINT v7.06A (Bruker-AXS, 1997-2003) & SHELXTL v6.14 (Bruker-AXS, 2003)
;
_computing_molecular_graphics 'Bruker SHELXTL'
_computing_publication_material 'Bruker SHELXTL'
_computing_structure_refinement 'SHELXL-97 (Sheldrick, 1997)'
_computing_structure_solution 'SHELXS-97 (Sheldrick, 1990)'
_diffrn_ambient_temperature 100
_diffrn_detector 'CCD plate'
_diffrn_detector_area_resol_mean 8.366
_diffrn_detector_type 'Bruker-AXS SMART APEX'
_diffrn_measured_fraction_theta_full 1.000
_diffrn_measured_fraction_theta_max 1.000
_diffrn_measurement_details 'frames, 0.3\% width'
_diffrn_measurement_device 'three-circle diffractometer'
_diffrn_measurement_device_type 'Bruker-AXS D8'
_diffrn_measurement_method '\w scans'
_diffrn_measurement_specimen_support 'glass fibre'
_diffrn_radiation_collimation monocap
_diffrn_radiation_monochromator graphite
_diffrn_radiation_probe x-ray
_diffrn_radiation_type 'Mo K\a'
_diffrn_radiation_wavelength 0.71074
_diffrn_reflns_av_R_equivalents 0.0706
_diffrn_reflns_av_sigmaI/netI 0.0759
_diffrn_reflns_limit_h_max 18
_diffrn_reflns_limit_h_min -18
_diffrn_reflns_limit_k_max 16
_diffrn_reflns_limit_k_min -17
_diffrn_reflns_limit_l_max 24
_diffrn_reflns_limit_l_min -24
_diffrn_reflns_number 37481
_diffrn_reflns_theta_full 27.48
_diffrn_reflns_theta_max 27.48
_diffrn_reflns_theta_min 1.52
_diffrn_source 'sealed X-ray tube'
_diffrn_source_current 40
_diffrn_source_power 2
_diffrn_source_target Mo
_diffrn_source_voltage 50
_diffrn_standards_decay_% 0
_exptl_absorpt_coefficient_mu 0.893
_exptl_absorpt_correction_T_max 0.960
_exptl_absorpt_correction_T_min 0.904
_exptl_absorpt_correction_type multi-scan
_exptl_absorpt_process_details '(SADABS; Bruker, 1998)'
_exptl_crystal_colour Orange
_exptl_crystal_density_diffrn 1.611
_exptl_crystal_density_method 'not measured'
_exptl_crystal_description plate
_exptl_crystal_F_000 1656
_exptl_crystal_size_max 0.26
_exptl_crystal_size_mid 0.12
_exptl_crystal_size_min 0.05
_refine_diff_density_max 1.249
_refine_diff_density_min -1.064
_refine_diff_density_rms 0.120
_refine_ls_extinction_method none
_refine_ls_goodness_of_fit_ref 1.190
_refine_ls_hydrogen_treatment constr
_refine_ls_matrix_type full
_refine_ls_number_parameters 424
_refine_ls_number_reflns 7715
_refine_ls_number_restraints 16
_refine_ls_restrained_S_all 1.189
_refine_ls_R_factor_all 0.0868
_refine_ls_R_factor_gt 0.0648
_refine_ls_shift/su_max 0.000
_refine_ls_shift/su_mean 0.000
_refine_ls_structure_factor_coef Fsqd
_refine_ls_weighting_details 'calc w=1/[\s^2^(Fo^2^)+(0.0340P)^2^] where P=(Fo^2^+2Fc^2^)/3'
_refine_ls_weighting_scheme calc
_refine_ls_wR_factor_gt 0.1016
_refine_ls_wR_factor_ref 0.1077
_reflns_number_gt 6274
_reflns_number_total 7715
_reflns_threshold_expression >2\s(I)
_cod_data_source_file b911651f.txt
_cod_data_source_block gro160-p21-c
_cod_depositor_comments
;
The following automatic conversions were performed:

'_symmetry_cell_setting' value 'Monoclinic' changed to 'monoclinic'
according to /home/saulius/struct/CIF-dictionaries/cif_core.dic
dictionary named 'cif_core.dic' version 2.4.2 from
2011-04-26.

'_diffrn_radiation_probe' value 'X-ray' changed to
'x-ray' according to
/home/saulius/struct/CIF-dictionaries/cif_core.dic dictionary named
'cif_core.dic' version 2.4.2 from 2011-04-26.

Automatic conversion script
Id: cif_fix_values 1891 2012-01-12 08:04:46Z andrius 
;
_cod_original_cell_volume 3370.1(14)
_cod_original_sg_symbol_H-M 'P 21/c'
_cod_database_code 7024143

loop_
_symmetry_equiv_pos_as_xyz
'x, y, z'
'-x, y+1/2, -z+1/2'
'-x, -y, -z'
'x, -y-1/2, z-1/2'

loop_
_atom_site_label
_atom_site_type_symbol
_atom_site_fract_x
_atom_site_fract_y
_atom_site_fract_z
_atom_site_U_iso_or_equiv
_atom_site_adp_type
_atom_site_occupancy
_atom_site_symmetry_multiplicity
_atom_site_calc_flag
_atom_site_refinement_flags
Ru1 Ru 0.26679(2) 0.50650(3) 0.221032(19) 0.00836(9) Uani 1 1 d U
S1 S 0.38082(8) 0.41659(8) 0.32145(6) 0.0126(2) Uani 1 1 d .
S2 S 0.22328(7) 0.62878(8) 0.29996(6) 0.0115(2) Uani 1 1 d .
S3 S 0.34382(8) 0.42590(8) 0.14058(6) 0.0128(2) Uani 1 1 d .
P1 P 0.12241(8) 0.39871(9) 0.21557(6) 0.0098(2) Uani 1 1 d .
B1 B 0.3868(3) 0.6082(4) 0.2401(3) 0.0071(9) Uani 1 1 d U
N1 N 0.4609(2) 0.6010(3) 0.32109(19) 0.0093(7) Uani 1 1 d U
N2 N 0.3470(2) 0.7238(3) 0.23663(18) 0.0091(7) Uani 1 1 d U
N3 N 0.4581(2) 0.5912(3) 0.18743(18) 0.0092(7) Uani 1 1 d U
O1 O 0.1635(2) 0.6296(2) 0.09119(17) 0.0195(7) Uani 1 1 d .
C1 C 0.0073(3) 0.4634(3) 0.1656(2) 0.0094(9) Uani 1 1 d .
C2 C -0.0395(3) 0.5296(3) 0.2032(3) 0.0162(10) Uani 1 1 d .
H2 H -0.0157 0.5344 0.2546 0.019 Uiso 1 1 calc R
C3 C -0.1196(3) 0.5881(4) 0.1669(3) 0.0194(10) Uani 1 1 d .
H3 H -0.1503 0.6329 0.1933 0.023 Uiso 1 1 calc R
C4 C -0.1555(3) 0.5820(4) 0.0920(3) 0.0163(10) Uani 1 1 d .
H4 H -0.2110 0.6222 0.0671 0.020 Uiso 1 1 calc R
C5 C -0.1106(3) 0.5176(3) 0.0536(3) 0.0181(10) Uani 1 1 d .
H5 H -0.1351 0.5134 0.0023 0.022 Uiso 1 1 calc R
C6 C -0.0288(3) 0.4582(3) 0.0904(2) 0.0148(10) Uani 1 1 d .
H6 H 0.0023 0.4141 0.0638 0.018 Uiso 1 1 calc R
C7 C 0.1121(3) 0.2723(3) 0.1724(2) 0.0107(9) Uani 1 1 d .
C8 C 0.0226(3) 0.2215(3) 0.1437(2) 0.0132(9) Uani 1 1 d .
H8 H -0.0385 0.2543 0.1428 0.016 Uiso 1 1 calc R
C9 C 0.0214(3) 0.1232(3) 0.1163(2) 0.0139(9) Uani 1 1 d .
H9 H -0.0404 0.0895 0.0968 0.017 Uiso 1 1 calc R
C10 C 0.1094(3) 0.0743(4) 0.1171(2) 0.0179(10) Uani 1 1 d .
H10 H 0.1086 0.0065 0.0996 0.021 Uiso 1 1 calc R
C11 C 0.1995(3) 0.1262(3) 0.1441(3) 0.0181(10) Uani 1 1 d .
H11 H 0.2605 0.0941 0.1438 0.022 Uiso 1 1 calc R
C12 C 0.2003(3) 0.2236(3) 0.1711(2) 0.0130(9) Uani 1 1 d .
H12 H 0.2621 0.2581 0.1891 0.016 Uiso 1 1 calc R
C13 C 0.0928(3) 0.3684(3) 0.3010(2) 0.0117(9) Uani 1 1 d .
C14 C 0.0049(3) 0.3182(4) 0.3016(3) 0.0184(10) Uani 1 1 d .
H14 H -0.0392 0.2961 0.2571 0.022 Uiso 1 1 calc R
C15 C -0.0192(3) 0.3000(4) 0.3658(3) 0.0207(11) Uani 1 1 d .
H15 H -0.0805 0.2676 0.3649 0.025 Uiso 1 1 calc R
C16 C 0.0449(3) 0.3286(3) 0.4310(3) 0.0182(10) Uani 1 1 d .
H16 H 0.0289 0.3144 0.4752 0.022 Uiso 1 1 calc R
C17 C 0.1328(3) 0.3781(4) 0.4321(3) 0.0180(10) Uani 1 1 d .
H17 H 0.1770 0.3983 0.4771 0.022 Uiso 1 1 calc R
C18 C 0.1567(3) 0.3986(3) 0.3672(2) 0.0152(10) Uani 1 1 d .
H18 H 0.2168 0.4333 0.3683 0.018 Uiso 1 1 calc R
C19 C 0.4652(3) 0.5111(3) 0.3570(2) 0.0123(9) Uani 1 1 d .
C20 C 0.5375(3) 0.4977(4) 0.4242(2) 0.0172(9) Uani 1 1 d .
H20 H 0.5453 0.4329 0.4473 0.021 Uiso 1 1 calc R
C21 C 0.5966(3) 0.5776(4) 0.4563(2) 0.0186(10) Uani 1 1 d .
H21 H 0.6437 0.5693 0.5023 0.022 Uiso 1 1 calc R
C22 C 0.5869(3) 0.6712(4) 0.4207(2) 0.0164(10) Uani 1 1 d .
H22 H 0.6262 0.7280 0.4424 0.020 Uiso 1 1 calc R
C23 C 0.5205(3) 0.6799(3) 0.3544(2) 0.0130(9) Uani 1 1 d .
H23 H 0.5150 0.7435 0.3300 0.016 Uiso 1 1 calc R
C24 C 0.2781(3) 0.7361(3) 0.2755(2) 0.0096(9) Uani 1 1 d .
C25 C 0.2507(3) 0.8353(3) 0.2898(2) 0.0124(9) Uani 1 1 d .
H25 H 0.2086 0.8449 0.3208 0.015 Uiso 1 1 calc R
C26 C 0.2834(3) 0.9177(3) 0.2601(2) 0.0136(9) Uani 1 1 d .
H26 H 0.2633 0.9845 0.2692 0.016 Uiso 1 1 calc R
C27 C 0.3474(3) 0.9025(3) 0.2158(2) 0.0140(9) Uani 1 1 d .
H27 H 0.3696 0.9587 0.1931 0.017 Uiso 1 1 calc R
C28 C 0.3771(3) 0.8065(3) 0.2059(2) 0.0119(9) Uani 1 1 d .
H28 H 0.4209 0.7969 0.1762 0.014 Uiso 1 1 calc R
C29 C 0.4405(3) 0.5082(3) 0.1427(2) 0.0121(9) Uani 1 1 d .
C30 C 0.5038(3) 0.4870(3) 0.0979(2) 0.0143(9) Uani 1 1 d .
H30 H 0.4915 0.4291 0.0669 0.017 Uiso 1 1 calc R
C31 C 0.5823(3) 0.5497(4) 0.0990(2) 0.0158(10) Uani 1 1 d .
H31 H 0.6238 0.5368 0.0680 0.019 Uiso 1 1 calc R
C32 C 0.6012(3) 0.6333(3) 0.1463(2) 0.0147(10) Uani 1 1 d .
H32 H 0.6558 0.6774 0.1480 0.018 Uiso 1 1 calc R
C33 C 0.5406(3) 0.6504(3) 0.1896(2) 0.0123(9) Uani 1 1 d .
H33 H 0.5556 0.7056 0.2230 0.015 Uiso 1 1 calc R
C34 C 0.2005(3) 0.5816(3) 0.1416(2) 0.0104(9) Uani 1 1 d .
C35 C 0.7520(3) 0.2459(4) 0.0236(2) 0.0212(11) Uani 1 1 d .
H35A H 0.7972 0.3026 0.0200 0.025 Uiso 1 1 calc R
H35B H 0.7658 0.2265 0.0754 0.025 Uiso 1 1 calc R
Cl1 Cl 0.77550(9) 0.14102(10) -0.02676(7) 0.0292(3) Uani 1 1 d .
Cl2 Cl 0.62671(10) 0.28730(12) -0.00873(8) 0.0414(4) Uani 1 1 d .

loop_
_atom_site_aniso_label
_atom_site_aniso_U_11
_atom_site_aniso_U_22
_atom_site_aniso_U_33
_atom_site_aniso_U_23
_atom_site_aniso_U_13
_atom_site_aniso_U_12
Ru1 0.00741(15) 0.00671(17) 0.01119(17) -0.00136(15) 0.00290(11) -0.00061(14)
S1 0.0113(5) 0.0093(6) 0.0170(6) 0.0023(5) 0.0033(4) -0.0007(4)
S2 0.0112(5) 0.0101(5) 0.0147(6) -0.0016(4) 0.0062(4) -0.0021(4)
S3 0.0113(5) 0.0112(6) 0.0169(6) -0.0034(5) 0.0057(4) -0.0016(4)
P1 0.0075(5) 0.0105(6) 0.0123(6) -0.0016(5) 0.0040(4) -0.0004(4)
B1 0.0069(12) 0.0079(12) 0.0072(12) -0.0009(9) 0.0029(9) 0.0010(9)
N1 0.0065(16) 0.0104(19) 0.0112(18) -0.0015(15) 0.0025(13) -0.0001(14)
N2 0.0071(16) 0.0109(18) 0.0085(18) -0.0013(15) 0.0005(13) -0.0007(13)
N3 0.0085(16) 0.0097(19) 0.0088(18) -0.0007(14) 0.0014(13) -0.0009(14)
O1 0.0260(18) 0.0165(18) 0.0155(18) 0.0011(14) 0.0047(14) 0.0010(14)
C1 0.008(2) 0.007(2) 0.013(2) -0.0021(17) 0.0027(16) -0.0036(15)
C2 0.016(2) 0.017(3) 0.016(2) -0.0042(19) 0.0038(18) 0.0013(18)
C3 0.016(2) 0.017(3) 0.025(3) -0.003(2) 0.007(2) 0.0018(19)
C4 0.006(2) 0.016(2) 0.025(3) 0.004(2) 0.0009(18) 0.0003(17)
C5 0.020(2) 0.015(3) 0.016(2) -0.001(2) 0.0003(18) -0.0034(19)
C6 0.014(2) 0.015(2) 0.017(2) -0.0034(19) 0.0061(18) -0.0008(18)
C7 0.016(2) 0.006(2) 0.011(2) 0.0010(17) 0.0059(17) -0.0001(17)
C8 0.014(2) 0.011(2) 0.015(2) -0.0014(19) 0.0048(18) -0.0004(18)
C9 0.017(2) 0.011(2) 0.014(2) -0.0018(18) 0.0060(18) -0.0092(18)
C10 0.032(3) 0.010(2) 0.014(2) 0.0006(19) 0.012(2) -0.002(2)
C11 0.021(2) 0.014(2) 0.025(3) 0.007(2) 0.015(2) 0.0055(19)
C12 0.011(2) 0.014(2) 0.015(2) 0.0033(19) 0.0049(17) -0.0032(17)
C13 0.017(2) 0.009(2) 0.010(2) 0.0017(18) 0.0057(17) 0.0051(17)
C14 0.015(2) 0.021(3) 0.017(3) -0.004(2) 0.0015(19) -0.008(2)
C15 0.016(2) 0.024(3) 0.025(3) -0.005(2) 0.011(2) -0.009(2)
C16 0.025(3) 0.016(3) 0.016(3) 0.003(2) 0.009(2) 0.001(2)
C17 0.019(2) 0.018(3) 0.015(2) 0.001(2) 0.0010(19) -0.0029(19)
C18 0.013(2) 0.015(2) 0.017(2) -0.0017(19) 0.0042(18) -0.0033(18)
C19 0.0104(19) 0.011(2) 0.017(2) -0.0027(19) 0.0073(16) 0.0000(18)
C20 0.012(2) 0.024(3) 0.017(2) 0.003(2) 0.0062(17) 0.001(2)
C21 0.011(2) 0.028(3) 0.015(2) 0.001(2) 0.0000(18) 0.0014(19)
C22 0.013(2) 0.017(3) 0.021(3) -0.002(2) 0.0063(19) -0.0039(18)
C23 0.009(2) 0.014(2) 0.017(2) -0.0025(19) 0.0058(17) -0.0009(17)
C24 0.0055(19) 0.013(2) 0.010(2) -0.0019(17) 0.0000(16) 0.0009(16)
C25 0.010(2) 0.013(2) 0.014(2) -0.0021(18) 0.0014(17) 0.0025(17)
C26 0.012(2) 0.010(2) 0.017(2) -0.0027(19) 0.0008(17) 0.0009(17)
C27 0.013(2) 0.010(2) 0.019(2) 0.0065(19) 0.0047(18) 0.0006(17)
C28 0.008(2) 0.017(2) 0.010(2) 0.0053(18) 0.0020(16) 0.0036(17)
C29 0.0078(18) 0.011(2) 0.017(2) 0.0061(19) 0.0020(16) 0.0025(18)
C30 0.016(2) 0.014(2) 0.013(2) 0.0004(19) 0.0037(17) 0.0027(18)
C31 0.013(2) 0.022(3) 0.016(2) 0.006(2) 0.0099(18) 0.0056(18)
C32 0.009(2) 0.013(2) 0.021(3) 0.005(2) 0.0027(18) -0.0007(17)
C33 0.009(2) 0.011(2) 0.015(2) 0.0018(18) 0.0001(17) -0.0005(17)
C34 0.010(2) 0.010(2) 0.012(2) -0.0019(18) 0.0025(17) -0.0008(17)
C35 0.026(3) 0.024(3) 0.011(2) -0.001(2) 0.0014(19) -0.002(2)
Cl1 0.0242(6) 0.0276(7) 0.0322(8) -0.0058(6) 0.0017(5) 0.0037(5)
Cl2 0.0374(8) 0.0444(9) 0.0402(9) -0.0005(7) 0.0070(6) 0.0206(7)

loop_
_atom_type_symbol
_atom_type_description
_atom_type_scat_dispersion_real
_atom_type_scat_dispersion_imag
_atom_type_scat_source
C C 0.0033 0.0016 'International Tables Vol C Tables 4.2.6.8 and 6.1.1.4'
H H 0.0000 0.0000 'International Tables Vol C Tables 4.2.6.8 and 6.1.1.4'
B B 0.0013 0.0007 'International Tables Vol C Tables 4.2.6.8 and 6.1.1.4'
N N 0.0061 0.0033 'International Tables Vol C Tables 4.2.6.8 and 6.1.1.4'
Cl Cl 0.1484 0.1585 'International Tables Vol C Tables 4.2.6.8 and 6.1.1.4'
Ru Ru -1.2594 0.8363 'International Tables Vol C Tables 4.2.6.8 and 6.1.1.4'
P P 0.1023 0.0942 'International Tables Vol C Tables 4.2.6.8 and 6.1.1.4'
S S 0.1246 0.1234 'International Tables Vol C Tables 4.2.6.8 and 6.1.1.4'
O O 0.0106 0.0060 'International Tables Vol C Tables 4.2.6.8 and 6.1.1.4'

loop_
_geom_angle_atom_site_label_1
_geom_angle_atom_site_label_2
_geom_angle_atom_site_label_3
_geom_angle
C34 Ru1 B1 90.00(18)
C34 Ru1 S3 85.20(13)
B1 Ru1 S3 85.07(13)
C34 Ru1 S2 90.31(13)
B1 Ru1 S2 77.95(13)
S3 Ru1 S2 162.45(4)
C34 Ru1 S1 170.13(13)
B1 Ru1 S1 81.55(13)
S3 Ru1 S1 88.97(4)
S2 Ru1 S1 92.89(4)
C34 Ru1 P1 93.01(13)
B1 Ru1 P1 171.29(13)
S3 Ru1 P1 103.31(4)
S2 Ru1 P1 93.85(4)
S1 Ru1 P1 96.09(4)
C19 S1 Ru1 101.03(15)
C24 S2 Ru1 99.67(14)
C29 S3 Ru1 101.40(15)
C13 P1 C1 100.69(19)
C13 P1 C7 101.26(19)
C1 P1 C7 103.50(19)
C13 P1 Ru1 118.12(15)
C1 P1 Ru1 110.38(14)
C7 P1 Ru1 120.27(14)
N2 B1 N3 111.6(3)
N2 B1 N1 102.5(3)
N3 B1 N1 104.5(3)
N2 B1 Ru1 110.1(3)
N3 B1 Ru1 113.8(3)
N1 B1 Ru1 113.7(3)
C19 N1 C23 118.9(4)
C19 N1 B1 117.7(3)
C23 N1 B1 123.4(3)
C28 N2 C24 119.0(4)
C28 N2 B1 129.0(3)
C24 N2 B1 111.8(3)
C29 N3 C33 118.2(3)
C29 N3 B1 117.8(3)
C33 N3 B1 123.7(3)
C6 C1 C2 118.4(4)
C6 C1 P1 122.2(3)
C2 C1 P1 119.0(3)
C3 C2 C1 121.0(4)
C3 C2 H2 119.5
C1 C2 H2 119.5
C2 C3 C4 120.3(4)
C2 C3 H3 119.9
C4 C3 H3 119.9
C5 C4 C3 119.9(4)
C5 C4 H4 120.0
C3 C4 H4 120.0
C4 C5 C6 120.0(4)
C4 C5 H5 120.0
C6 C5 H5 120.0
C1 C6 C5 120.4(4)
C1 C6 H6 119.8
C5 C6 H6 119.8
C8 C7 C12 118.4(4)
C8 C7 P1 124.2(3)
C12 C7 P1 117.4(3)
C7 C8 C9 120.7(4)
C7 C8 H8 119.6
C9 C8 H8 119.6
C10 C9 C8 120.6(4)
C10 C9 H9 119.7
C8 C9 H9 119.7
C9 C10 C11 118.9(4)
C9 C10 H10 120.5
C11 C10 H10 120.5
C12 C11 C10 120.3(4)
C12 C11 H11 119.9
C10 C11 H11 119.9
C11 C12 C7 121.0(4)
C11 C12 H12 119.5
C7 C12 H12 119.5
C18 C13 C14 118.2(4)
C18 C13 P1 120.3(3)
C14 C13 P1 121.5(3)
C15 C14 C13 121.2(4)
C15 C14 H14 119.4
C13 C14 H14 119.4
C16 C15 C14 120.3(4)
C16 C15 H15 119.9
C14 C15 H15 119.9
C15 C16 C17 119.8(4)
C15 C16 H16 120.1
C17 C16 H16 120.1
C16 C17 C18 120.2(4)
C16 C17 H17 119.9
C18 C17 H17 119.9
C13 C18 C17 120.3(4)
C13 C18 H18 119.8
C17 C18 H18 119.8
N1 C19 C20 119.4(4)
N1 C19 S1 119.7(3)
C20 C19 S1 120.8(4)
C21 C20 C19 120.3(4)
C21 C20 H20 119.9
C19 C20 H20 119.9
C20 C21 C22 119.3(4)
C20 C21 H21 120.3
C22 C21 H21 120.3
C23 C22 C21 118.8(4)
C23 C22 H22 120.6
C21 C22 H22 120.6
C22 C23 N1 123.0(4)
C22 C23 H23 118.5
N1 C23 H23 118.5
N2 C24 C25 118.8(4)
N2 C24 S2 118.5(3)
C25 C24 S2 122.6(3)
C26 C25 C24 121.1(4)
C26 C25 H25 119.5
C24 C25 H25 119.5
C25 C26 C27 118.8(4)
C25 C26 H26 120.6
C27 C26 H26 120.6
C28 C27 C26 119.0(4)
C28 C27 H27 120.5
C26 C27 H27 120.5
N2 C28 C27 122.8(4)
N2 C28 H28 118.6
C27 C28 H28 118.6
N3 C29 C30 120.1(4)
N3 C29 S3 121.4(3)
C30 C29 S3 118.5(3)
C31 C30 C29 120.1(4)
C31 C30 H30 119.9
C29 C30 H30 119.9
C30 C31 C32 119.4(4)
C30 C31 H31 120.3
C32 C31 H31 120.3
C33 C32 C31 119.1(4)
C33 C32 H32 120.4
C31 C32 H32 120.4
C32 C33 N3 122.9(4)
C32 C33 H33 118.5
N3 C33 H33 118.5
O1 C34 Ru1 176.5(4)
Cl1 C35 Cl2 111.2(3)
Cl1 C35 H35A 109.4
Cl2 C35 H35A 109.4
Cl1 C35 H35B 109.4
Cl2 C35 H35B 109.4
H35A C35 H35B 108.0

loop_
_geom_bond_atom_site_label_1
_geom_bond_atom_site_label_2
_geom_bond_distance
Ru1 C34 1.835(4)
Ru1 B1 2.093(5)
Ru1 S3 2.3555(12)
Ru1 S2 2.3931(12)
Ru1 S1 2.4380(13)
Ru1 P1 2.4398(12)
S1 C19 1.718(4)
S2 C24 1.727(4)
S3 C29 1.720(4)
P1 C13 1.836(4)
P1 C1 1.837(4)
P1 C7 1.841(4)
B1 N2 1.611(6)
B1 N3 1.613(5)
B1 N1 1.614(6)
N1 C19 1.359(5)
N1 C23 1.371(5)
N2 C28 1.355(5)
N2 C24 1.376(5)
N3 C29 1.366(5)
N3 C33 1.380(5)
O1 C34 1.149(5)
C1 C6 1.391(6)
C1 C2 1.398(6)
C2 C3 1.377(6)
C2 H2 0.9500
C3 C4 1.385(6)
C3 H3 0.9500
C4 C5 1.377(6)
C4 H4 0.9500
C5 C6 1.402(6)
C5 H5 0.9500
C6 H6 0.9500
C7 C8 1.389(6)
C7 C12 1.393(6)
C8 C9 1.391(6)
C8 H8 0.9500
C9 C10 1.381(6)
C9 H9 0.9500
C10 C11 1.399(6)
C10 H10 0.9500
C11 C12 1.378(6)
C11 H11 0.9500
C12 H12 0.9500
C13 C18 1.392(6)
C13 C14 1.395(6)
C14 C15 1.381(6)
C14 H14 0.9500
C15 C16 1.373(6)
C15 H15 0.9500
C16 C17 1.382(6)
C16 H16 0.9500
C17 C18 1.397(6)
C17 H17 0.9500
C18 H18 0.9500
C19 C20 1.412(6)
C20 C21 1.372(6)
C20 H20 0.9500
C21 C22 1.394(6)
C21 H21 0.9500
C22 C23 1.355(6)
C22 H22 0.9500
C23 H23 0.9500
C24 C25 1.406(6)
C25 C26 1.357(6)
C25 H25 0.9500
C26 C27 1.404(6)
C26 H26 0.9500
C27 C28 1.355(6)
C27 H27 0.9500
C28 H28 0.9500
C29 C30 1.416(6)
C30 C31 1.366(6)
C30 H30 0.9500
C31 C32 1.400(6)
C31 H31 0.9500
C32 C33 1.354(6)
C32 H32 0.9500
C33 H33 0.9500
C35 Cl1 1.762(5)
C35 Cl2 1.772(5)
C35 H35A 0.9900
C35 H35B 0.9900

loop_
_geom_torsion_atom_site_label_1
_geom_torsion_atom_site_label_2
_geom_torsion_atom_site_label_3
_geom_torsion_atom_site_label_4
_geom_torsion
B1 Ru1 S1 C19 16.66(18)
S3 Ru1 S1 C19 101.83(14)
S2 Ru1 S1 C19 -60.71(14)
P1 Ru1 S1 C19 -154.89(14)
C34 Ru1 S2 C24 -59.31(19)
B1 Ru1 S2 C24 30.62(19)
S3 Ru1 S2 C24 15.6(2)
S1 Ru1 S2 C24 111.35(14)
P1 Ru1 S2 C24 -152.35(14)
C34 Ru1 S3 C29 84.90(19)
B1 Ru1 S3 C29 -5.52(19)
S2 Ru1 S3 C29 9.2(2)
S1 Ru1 S3 C29 -87.12(15)
P1 Ru1 S3 C29 176.86(14)
C34 Ru1 P1 C13 -137.0(2)
S3 Ru1 P1 C13 137.26(16)
S2 Ru1 P1 C13 -46.45(16)
S1 Ru1 P1 C13 46.87(16)
C34 Ru1 P1 C1 -21.9(2)
S3 Ru1 P1 C1 -107.72(15)
S2 Ru1 P1 C1 68.57(15)
S1 Ru1 P1 C1 161.90(15)
C34 Ru1 P1 C7 98.4(2)
S3 Ru1 P1 C7 12.63(16)
S2 Ru1 P1 C7 -171.08(16)
S1 Ru1 P1 C7 -77.76(16)
C34 Ru1 B1 N2 47.9(3)
S3 Ru1 B1 N2 133.1(3)
S2 Ru1 B1 N2 -42.4(2)
S1 Ru1 B1 N2 -137.2(3)
C34 Ru1 B1 N3 -78.3(3)
S3 Ru1 B1 N3 6.9(3)
S2 Ru1 B1 N3 -168.6(3)
S1 Ru1 B1 N3 96.6(3)
C34 Ru1 B1 N1 162.3(3)
S3 Ru1 B1 N1 -112.5(3)
S2 Ru1 B1 N1 72.0(3)
S1 Ru1 B1 N1 -22.9(2)
N2 B1 N1 C19 144.7(3)
N3 B1 N1 C19 -98.7(4)
Ru1 B1 N1 C19 25.9(4)
N2 B1 N1 C23 -36.7(4)
N3 B1 N1 C23 79.9(4)
Ru1 B1 N1 C23 -155.5(3)
N3 B1 N2 C28 -11.1(6)
N1 B1 N2 C28 100.2(4)
Ru1 B1 N2 C28 -138.5(4)
N3 B1 N2 C24 173.7(3)
N1 B1 N2 C24 -75.0(4)
Ru1 B1 N2 C24 46.3(4)
N2 B1 N3 C29 -132.3(4)
N1 B1 N3 C29 117.7(4)
Ru1 B1 N3 C29 -6.9(4)
N2 B1 N3 C33 53.6(5)
N1 B1 N3 C33 -56.4(5)
Ru1 B1 N3 C33 179.0(3)
C13 P1 C1 C6 -148.2(4)
C7 P1 C1 C6 -43.8(4)
Ru1 P1 C1 C6 86.2(4)
C13 P1 C1 C2 39.5(4)
C7 P1 C1 C2 143.9(3)
Ru1 P1 C1 C2 -86.1(3)
C6 C1 C2 C3 0.3(6)
P1 C1 C2 C3 172.9(3)
C1 C2 C3 C4 0.2(7)
C2 C3 C4 C5 -0.4(7)
C3 C4 C5 C6 0.1(7)
C2 C1 C6 C5 -0.5(6)
P1 C1 C6 C5 -172.9(3)
C4 C5 C6 C1 0.3(7)
C13 P1 C7 C8 71.5(4)
C1 P1 C7 C8 -32.5(4)
Ru1 P1 C7 C8 -156.2(3)
C13 P1 C7 C12 -106.2(3)
C1 P1 C7 C12 149.8(3)
Ru1 P1 C7 C12 26.1(4)
C12 C7 C8 C9 1.9(6)
P1 C7 C8 C9 -175.7(3)
C7 C8 C9 C10 0.0(7)
C8 C9 C10 C11 -1.8(7)
C9 C10 C11 C12 1.6(7)
C10 C11 C12 C7 0.3(7)
C8 C7 C12 C11 -2.0(6)
P1 C7 C12 C11 175.8(3)
C1 P1 C13 C18 -126.0(4)
C7 P1 C13 C18 127.7(4)
Ru1 P1 C13 C18 -5.9(4)
C1 P1 C13 C14 51.7(4)
C7 P1 C13 C14 -54.5(4)
Ru1 P1 C13 C14 171.9(3)
C18 C13 C14 C15 1.0(7)
P1 C13 C14 C15 -176.8(4)
C13 C14 C15 C16 -2.0(7)
C14 C15 C16 C17 1.7(7)
C15 C16 C17 C18 -0.3(7)
C14 C13 C18 C17 0.4(6)
P1 C13 C18 C17 178.2(3)
C16 C17 C18 C13 -0.7(7)
C23 N1 C19 C20 -6.3(6)
B1 N1 C19 C20 172.4(3)
C23 N1 C19 S1 172.0(3)
B1 N1 C19 S1 -9.3(5)
Ru1 S1 C19 N1 -8.3(3)
Ru1 S1 C19 C20 170.0(3)
N1 C19 C20 C21 6.1(6)
S1 C19 C20 C21 -172.2(3)
C19 C20 C21 C22 -2.2(6)
C20 C21 C22 C23 -1.3(6)
C21 C22 C23 N1 1.1(6)
C19 N1 C23 C22 2.8(6)
B1 N1 C23 C22 -175.8(4)
C28 N2 C24 C25 -8.0(6)
B1 N2 C24 C25 167.7(3)
C28 N2 C24 S2 168.2(3)
B1 N2 C24 S2 -16.0(4)
Ru1 S2 C24 N2 -15.4(3)
Ru1 S2 C24 C25 160.7(3)
N2 C24 C25 C26 6.6(6)
S2 C24 C25 C26 -169.5(3)
C24 C25 C26 C27 -1.5(6)
C25 C26 C27 C28 -2.1(6)
C24 N2 C28 C27 4.6(6)
B1 N2 C28 C27 -170.3(4)
C26 C27 C28 N2 0.5(7)
C33 N3 C29 C30 -2.6(6)
B1 N3 C29 C30 -177.0(4)
C33 N3 C29 S3 176.0(3)
B1 N3 C29 S3 1.6(5)
Ru1 S3 C29 N3 3.6(4)
Ru1 S3 C29 C30 -177.8(3)
N3 C29 C30 C31 -0.2(6)
S3 C29 C30 C31 -178.9(3)
C29 C30 C31 C32 1.7(6)
C30 C31 C32 C33 -0.4(6)
C31 C32 C33 N3 -2.6(6)
C29 N3 C33 C32 4.0(6)
B1 N3 C33 C32 178.1(4)
